data_2212557
loop_
_publ_author_name
'Gu, Ke-Qiang'
'Sun, Yu-Xi'
'Zhang, Ran'
'Zhang, Nian-Wei'
'Che, Hong-Wen'

_publ_section_title
;
 Tris(glycinato-\k^2^<i>N</i>,<i>O</i>)cobalt(III)
;
_journal_coeditor_code GW2001
_journal_issue 3
_journal_name_full 'Acta Crystallographica Section E'
_journal_page_first m740
_journal_page_last m742
_journal_paper_doi 10.1107/S1600536807005636
_journal_volume 63
_journal_year 2007
_chemical_formula_iupac '[Co (C2 H4 N1 O2)3]'
_chemical_formula_moiety 'C6 H12 Co N3 O6'
_chemical_formula_sum 'C6 H12 Co N3 O6'
_chemical_formula_weight 281.12
_chemical_name_systematic
;
Tris(glycinato-\k^2^N,O)cobalt(III)
;
_space_group_IT_number 14
_symmetry_cell_setting monoclinic
_symmetry_space_group_name_Hall '-P 2ybc'
_symmetry_space_group_name_H-M 'P 1 21/c 1'
_atom_sites_solution_hydrogens geom
_atom_sites_solution_primary direct
_atom_sites_solution_secondary difmap
_audit_creation_method SHELXL-97
_cell_angle_alpha 90.00
_cell_angle_beta 99.621(2)
_cell_angle_gamma 90.00
_cell_formula_units_Z 4
_cell_length_a 5.3029(5)
_cell_length_b 13.6161(13)
_cell_length_c 13.6902(13)
_cell_measurement_reflns_used 1465
_cell_measurement_temperature 295(2)
_cell_measurement_theta_max 23.55
_cell_measurement_theta_min 2.99
_cell_volume 974.60(16)
_computing_cell_refinement 'SAINT-Plus (Bruker, 2002)'
_computing_data_collection 'SMART (Bruker, 2002)'
_computing_data_reduction SAINT-Plus
_computing_molecular_graphics 'SHELXTL (Bruker, 2002)'
_computing_publication_material SHELXTL
_computing_structure_refinement 'SHELXL97 (Sheldrick, 1997)'
_computing_structure_solution 'SHELXS97 (Sheldrick, 1997)'
_diffrn_ambient_temperature 295(2)
_diffrn_measured_fraction_theta_full 0.991
_diffrn_measured_fraction_theta_max 0.991
_diffrn_measurement_device_type 'Bruker APEX area-detector'
_diffrn_measurement_method '\f and \w'
_diffrn_radiation_monochromator graphite
_diffrn_radiation_source 'fine-focus sealed tube'
_diffrn_radiation_type MoK\a
_diffrn_radiation_wavelength 0.71073
_diffrn_reflns_av_R_equivalents 0.0529
_diffrn_reflns_av_sigmaI/netI 0.0546
_diffrn_reflns_limit_h_max 6
_diffrn_reflns_limit_h_min -6
_diffrn_reflns_limit_k_max 17
_diffrn_reflns_limit_k_min -17
_diffrn_reflns_limit_l_max 17
_diffrn_reflns_limit_l_min -17
_diffrn_reflns_number 8203
_diffrn_reflns_theta_full 27.50
_diffrn_reflns_theta_max 27.50
_diffrn_reflns_theta_min 2.12
_diffrn_standards_decay_% 0
_diffrn_standards_interval_count 0
_diffrn_standards_interval_time 0
_diffrn_standards_number 0
_exptl_absorpt_coefficient_mu 1.781
_exptl_absorpt_correction_T_max 0.9652
_exptl_absorpt_correction_T_min 0.9362
_exptl_absorpt_correction_type multi-scan
_exptl_absorpt_process_details '(SADABS; Sheldrick, 1996)'
_exptl_crystal_colour purple
_exptl_crystal_density_diffrn 1.916
_exptl_crystal_density_method 'not measured'
_exptl_crystal_description prism
_exptl_crystal_F_000 576
_exptl_crystal_size_max 0.22
_exptl_crystal_size_mid 0.03
_exptl_crystal_size_min 0.02
_refine_diff_density_max 0.572
_refine_diff_density_min -0.660
_refine_ls_extinction_method none
_refine_ls_goodness_of_fit_ref 1.062
_refine_ls_hydrogen_treatment constr
_refine_ls_matrix_type full
_refine_ls_number_parameters 145
_refine_ls_number_reflns 2205
_refine_ls_number_restraints 0
_refine_ls_restrained_S_all 1.062
_refine_ls_R_factor_all 0.0653
_refine_ls_R_factor_gt 0.0493
_refine_ls_shift/su_max 0.000
_refine_ls_shift/su_mean 0.000
_refine_ls_structure_factor_coef Fsqd
_refine_ls_weighting_details 'calc w=1/[\s^2^(Fo^2^)+(0.0415P)^2^+1.0015P] where P=(Fo^2^+2Fc^2^)/3'
_refine_ls_weighting_scheme calc
_refine_ls_wR_factor_gt 0.0980
_refine_ls_wR_factor_ref 0.1043
_reflns_number_gt 1795
_reflns_number_total 2205
_reflns_threshold_expression I>2\s(I)
_cod_data_source_file gw2001.cif
_cod_data_source_block I
_cod_original_cell_volume 974.59(16)
_cod_original_sg_symbol_H-M 'P 21/c'
_cod_database_code 2212557
_cod_database_fobs_code 2212557

loop_
_symmetry_equiv_pos_as_xyz
'x, y, z'
'-x, y+1/2, -z+1/2'
'-x, -y, -z'
'x, -y-1/2, z-1/2'

loop_
_atom_site_type_symbol
_atom_site_label
_atom_site_fract_x
_atom_site_fract_y
_atom_site_fract_z
_atom_site_U_iso_or_equiv
_atom_site_adp_type
_atom_site_calc_flag
_atom_site_refinement_flags
_atom_site_occupancy
Co Co1 0.22506(8) 0.93874(3) 0.25223(3) 0.01686(15) Uani d . 1
O O1 0.5208(4) 0.90603(19) 0.34463(18) 0.0225(6) Uani d . 1
O O2 0.6537(5) 0.8765(2) 0.5052(2) 0.0360(7) Uani d . 1
O O3 0.0958(5) 0.80862(17) 0.24636(19) 0.0236(6) Uani d . 1
O O4 0.1591(5) 0.65952(19) 0.1891(2) 0.0299(6) Uani d . 1
O O5 -0.0679(5) 0.9791(2) 0.16240(19) 0.0251(6) Uani d . 1
O O6 -0.2238(6) 1.0995(2) 0.0613(2) 0.0428(8) Uani d . 1
N N1 0.0634(6) 0.9571(2) 0.3677(2) 0.0218(7) Uani d . 1
H H1A 0.0697 1.0207 0.3858 0.026 Uiso calc R 1
H H1B -0.1016 0.9384 0.3545 0.026 Uiso calc R 1
N N2 0.4061(6) 0.8992(2) 0.1471(2) 0.0221(7) Uani d . 1
H H2A 0.3192 0.9180 0.0879 0.027 Uiso calc R 1
H H2B 0.5623 0.9270 0.1555 0.027 Uiso calc R 1
N N3 0.3255(6) 1.0752(2) 0.2484(2) 0.0249(7) Uani d . 1
H H3A 0.2763 1.1084 0.2988 0.030 Uiso calc R 1
H H3B 0.4965 1.0800 0.2538 0.030 Uiso calc R 1
C C1 0.4821(7) 0.8921(3) 0.4357(3) 0.0225(8) Uani d . 1
C C2 0.2048(7) 0.8962(3) 0.4475(3) 0.0277(9) Uani d . 1
H H2C 0.1337 0.8304 0.4442 0.033 Uiso calc R 1
H H2D 0.1899 0.9242 0.5114 0.033 Uiso calc R 1
C C3 0.2113(7) 0.7481(3) 0.1973(3) 0.0229(8) Uani d . 1
C C4 0.4287(7) 0.7914(3) 0.1515(3) 0.0285(9) Uani d . 1
H H4A 0.5913 0.7732 0.1909 0.034 Uiso calc R 1
H H4B 0.4230 0.7653 0.0852 0.034 Uiso calc R 1
C C5 -0.0523(7) 1.0641(3) 0.1216(3) 0.0280(8) Uani d . 1
C C6 0.1994(7) 1.1160(3) 0.1525(3) 0.0278(9) Uani d . 1
H H6A 0.3076 1.1066 0.1028 0.033 Uiso calc R 1
H H6B 0.1708 1.1859 0.1591 0.033 Uiso calc R 1

loop_
_atom_site_aniso_label
_atom_site_aniso_U_11
_atom_site_aniso_U_22
_atom_site_aniso_U_33
_atom_site_aniso_U_12
_atom_site_aniso_U_13
_atom_site_aniso_U_23
Co1 0.0168(2) 0.0148(2) 0.0187(3) -0.00164(19) 0.00230(17) -0.0001(2)
O1 0.0198(12) 0.0253(14) 0.0223(13) 0.0028(10) 0.0029(10) 0.0033(11)
O2 0.0291(15) 0.051(2) 0.0254(15) -0.0026(14) -0.0016(12) 0.0097(13)
O3 0.0269(13) 0.0148(13) 0.0305(15) -0.0045(10) 0.0088(11) -0.0017(11)
O4 0.0363(15) 0.0157(14) 0.0379(16) -0.0041(11) 0.0064(12) -0.0034(12)
O5 0.0209(13) 0.0261(14) 0.0259(14) -0.0026(11) -0.0032(10) 0.0009(11)
O6 0.0413(18) 0.052(2) 0.0302(16) 0.0115(15) -0.0076(13) 0.0092(14)
N1 0.0210(15) 0.0203(17) 0.0240(17) 0.0007(12) 0.0041(12) -0.0009(12)
N2 0.0236(16) 0.0224(16) 0.0202(16) -0.0026(13) 0.0033(12) -0.0015(13)
N3 0.0241(16) 0.0187(17) 0.0312(18) -0.0042(13) 0.0024(13) -0.0007(13)
C1 0.0248(19) 0.0210(19) 0.0215(19) -0.0018(15) 0.0036(15) 0.0027(15)
C2 0.029(2) 0.034(2) 0.0195(19) 0.0020(17) 0.0040(16) 0.0009(16)
C3 0.027(2) 0.0213(19) 0.0179(19) -0.0003(15) -0.0033(15) -0.0003(15)
C4 0.032(2) 0.022(2) 0.032(2) -0.0006(16) 0.0106(17) -0.0041(17)
C5 0.0286(19) 0.034(2) 0.0205(19) 0.0076(18) 0.0031(15) 0.0013(17)
C6 0.032(2) 0.023(2) 0.029(2) 0.0004(16) 0.0058(17) 0.0064(16)

loop_
_atom_type_symbol
_atom_type_description
_atom_type_scat_dispersion_real
_atom_type_scat_dispersion_imag
_atom_type_scat_source
C C 0.0033 0.0016 'International Tables Vol C Tables 4.2.6.8 and 6.1.1.4'
H H 0.0000 0.0000 'International Tables Vol C Tables 4.2.6.8 and 6.1.1.4'
N N 0.0061 0.0033 'International Tables Vol C Tables 4.2.6.8 and 6.1.1.4'
O O 0.0106 0.0060 'International Tables Vol C Tables 4.2.6.8 and 6.1.1.4'
Co Co 0.3494 0.9721 'International Tables Vol C Tables 4.2.6.8 and 6.1.1.4'

loop_
_geom_angle_atom_site_label_1
_geom_angle_atom_site_label_2
_geom_angle_atom_site_label_3
_geom_angle
_geom_angle_publ_flag
O1 Co1 O3 93.50(10) y
O1 Co1 N1 85.10(10) y
O1 Co1 N2 88.50(10) y
O1 Co1 N3 92.50(10) y
O3 Co1 N1 87.10(10) y
O3 Co1 N2 85.90(10) y
O5 Co1 O3 89.60(10) y
O5 Co1 N1 93.80(10) y
O5 Co1 N2 93.00(10) y
O5 Co1 N3 84.50(10) y
N3 Co1 N2 94.20(10) y
N3 Co1 N1 93.40(10) y
O3 Co1 N3 174.00(10) y
O5 Co1 O1 176.70(10) y
N2 Co1 N1 170.20(10) y
C1 O1 Co1 115.2(2) ?
C3 O3 Co1 115.0(2) ?
C5 O5 Co1 115.8(2) ?
C2 N1 Co1 107.0(2) ?
C2 N1 H1A 110.3 ?
Co1 N1 H1A 110.3 ?
C2 N1 H1B 110.3 ?
Co1 N1 H1B 110.3 ?
H1A N1 H1B 108.6 ?
C4 N2 Co1 107.1(2) ?
C4 N2 H2A 110.3 ?
Co1 N2 H2A 110.3 ?
C4 N2 H2B 110.3 ?
Co1 N2 H2B 110.3 ?
H2A N2 H2B 108.6 ?
C6 N3 Co1 107.4(2) ?
C6 N3 H3A 110.2 ?
Co1 N3 H3A 110.2 ?
C6 N3 H3B 110.2 ?
Co1 N3 H3B 110.2 ?
H3A N3 H3B 108.5 ?
O2 C1 O1 123.5(3) ?
O2 C1 C2 122.4(3) ?
O1 C1 C2 114.0(3) ?
N1 C2 C1 109.1(3) ?
N1 C2 H2C 109.9 ?
C1 C2 H2C 109.9 ?
N1 C2 H2D 109.9 ?
C1 C2 H2D 109.9 ?
H2C C2 H2D 108.3 ?
O4 C3 O3 123.7(3) ?
O4 C3 C4 120.9(3) ?
O3 C3 C4 115.3(3) ?
N2 C4 C3 110.0(3) ?
N2 C4 H4A 109.7 ?
C3 C4 H4A 109.7 ?
N2 C4 H4B 109.7 ?
C3 C4 H4B 109.7 ?
H4A C4 H4B 108.2 ?
O6 C5 O5 123.5(4) ?
O6 C5 C6 121.9(4) ?
O5 C5 C6 114.6(3) ?
N3 C6 C5 108.7(3) ?
N3 C6 H6A 109.9 ?
C5 C6 H6A 109.9 ?
N3 C6 H6B 109.9 ?
C5 C6 H6B 109.9 ?
H6A C6 H6B 108.3 ?

loop_
_geom_bond_atom_site_label_1
_geom_bond_atom_site_label_2
_geom_bond_distance
_geom_bond_publ_flag
Co1 O1 1.896(2) y
Co1 O3 1.897(2) y
Co1 O5 1.895(3) y
Co1 N1 1.937(3) y
Co1 N2 1.936(3) y
Co1 N3 1.936(3) y
O1 C1 1.311(4) ?
O2 C1 1.221(4) ?
O3 C3 1.282(4) ?
O4 C3 1.238(4) ?
O5 C5 1.293(5) ?
O6 C5 1.221(5) ?
N1 C2 1.473(5) ?
N1 H1A 0.9000 ?
N1 H1B 0.9000 ?
N2 C4 1.473(5) ?
N2 H2A 0.9000 ?
N2 H2B 0.9000 ?
N3 C6 1.478(5) ?
N3 H3A 0.9000 ?
N3 H3B 0.9000 ?
C1 C2 1.507(5) ?
C2 H2C 0.9700 ?
C2 H2D 0.9700 ?
C3 C4 1.520(5) ?
C4 H4A 0.9700 ?
C4 H4B 0.9700 ?
C5 C6 1.507(5) ?
C6 H6A 0.9700 ?
C6 H6B 0.9700 ?

loop_
_geom_hbond_atom_site_label_D
_geom_hbond_atom_site_label_H
_geom_hbond_atom_site_label_A
_geom_hbond_site_symmetry_A
_geom_hbond_distance_DH
_geom_hbond_distance_HA
_geom_hbond_distance_DA
_geom_hbond_angle_DHA
N3 H3B O4 2_655 0.90 2.15 2.956(4) 148.0
N3 H3A O2 3_676 0.90 2.65 3.421(4) 143.6
N3 H3A O4 2 0.90 2.44 3.064(4) 126.4
N2 H2B O5 1_655 0.90 2.07 2.968(4) 173.1
N2 H2A O6 3_575 0.90 2.03 2.855(4) 151.0
N1 H1B O1 1_455 0.90 2.03 2.925(4) 171.2
N1 H1A O4 2 0.90 2.38 3.048(4) 130.7
N1 H1A O2 3_676 0.90 2.37 3.089(4) 137.1

loop_
_geom_torsion_atom_site_label_1
_geom_torsion_atom_site_label_2
_geom_torsion_atom_site_label_3
_geom_torsion_atom_site_label_4
_geom_torsion
O3 Co1 O1 C1 -75.0(3)
N2 Co1 O1 C1 -160.8(3)
N1 Co1 O1 C1 11.8(3)
O5 Co1 O3 C3 106.8(3)
O1 Co1 O3 C3 -74.5(3)
N2 Co1 O3 C3 13.7(3)
N1 Co1 O3 C3 -159.4(3)
O3 Co1 O5 C5 -165.0(3)
N3 Co1 O5 C5 14.9(3)
N2 Co1 O5 C5 -79.1(3)
N1 Co1 O5 C5 108.0(3)
O5 Co1 N1 C2 158.3(2)
O1 Co1 N1 C2 -24.9(2)
O3 Co1 N1 C2 68.9(2)
N3 Co1 N1 C2 -117.1(2)
O5 Co1 N2 C4 -111.7(2)
O1 Co1 N2 C4 71.3(2)
O3 Co1 N2 C4 -22.3(2)
N3 Co1 N2 C4 163.7(2)
O5 Co1 N3 C6 -25.6(2)
O1 Co1 N3 C6 155.7(2)
N2 Co1 N3 C6 67.1(2)
N1 Co1 N3 C6 -119.0(2)
Co1 O1 C1 O2 -175.4(3)
Co1 O1 C1 C2 5.0(4)
Co1 N1 C2 C1 32.7(4)
O2 C1 C2 N1 154.9(4)
O1 C1 C2 N1 -25.6(4)
Co1 O3 C3 O4 177.1(3)
Co1 O3 C3 C4 -0.7(4)
Co1 N2 C4 C3 26.6(4)
O4 C3 C4 N2 164.2(3)
O3 C3 C4 N2 -17.9(5)
Co1 O5 C5 O6 179.0(3)
Co1 O5 C5 C6 0.5(4)
Co1 N3 C6 C5 31.2(4)
O6 C5 C6 N3 159.8(4)
O5 C5 C6 N3 -21.6(5)
